data_7213456
loop_
_publ_author_name
'Magu\`eres, Pierre Le'
'Lindeman, Sergey V.'
'Kochi, Jay K.'

_publ_section_title
;
 Direct relationship between intermolecular charge-transfer and
 charge-resonance complexes via structural changes in the arene donor with
 various \p-acceptors
;
_journal_issue 7
_journal_name_full 'Journal of the Chemical Society, Perkin Transactions 2'
_journal_page_first 1180
_journal_paper_doi 10.1039/b009543p
_journal_year 2001
_chemical_compound_source 'chemical synthesis'
_chemical_formula_moiety
;
(C20 H24), (C20 H24)+, (Cl6 Sb)-, (C7 H8) 
;
_chemical_formula_sum 'C47 H56 Cl6 Sb'
_chemical_formula_weight 955.37
_chemical_name_systematic
; 
Octamethylbiphenylene(0)/Octamethylbiphenylene(+1) hexachloroantimonate 
molecular complex, toluene monosolvate
;
_space_group_IT_number 2
_symmetry_cell_setting triclinic
_symmetry_space_group_name_Hall '-P 1'
_symmetry_space_group_name_H-M 'P -1'
_atom_sites_solution_hydrogens geom
_atom_sites_solution_primary direct
_atom_sites_solution_secondary difmap
_audit_creation_method SHELXL
_cell_angle_alpha 74.421(1)
_cell_angle_beta 77.326(1)
_cell_angle_gamma 86.717(1)
_cell_formula_units_Z 2
_cell_length_a 12.4774(1)
_cell_length_b 12.6630(1)
_cell_length_c 14.3832(2)
_cell_measurement_reflns_used 8192
_cell_measurement_temperature 123(2)
_cell_measurement_theta_max 36
_cell_measurement_theta_min 2
_cell_volume 2135.73(4)
_computing_cell_refinement 'SAINT V4.050 (Siemens, 1989-95)'
_computing_data_collection 'SMART V4.050 (Siemens, 1989-95)'
_computing_data_reduction 'SAINT & SADABS (Sheldrick, 1996)'
_computing_molecular_graphics 'XP V5.06 (Siemens, 1996)'
_computing_publication_material 'SHELXL-93 & XCIF V5.05 (Siemens, 1996)'
_computing_structure_refinement 'SHELXL-93 (Sheldrick, 1993)'
_computing_structure_solution 'SHELXS-86 (Sheldrick, 1990)'
_diffrn_ambient_temperature 123(2)
_diffrn_measurement_device 'Siemens SMART'
_diffrn_measurement_method
;
\w-scan, frame range 0.3 deg, hemisphere
;
_diffrn_radiation_monochromator graphite
_diffrn_radiation_source 'normal-focus sealed tube'
_diffrn_radiation_type MoK\a
_diffrn_radiation_wavelength 0.71073
_diffrn_reflns_av_R_equivalents 0.0656
_diffrn_reflns_av_sigmaI/netI 0.1447
_diffrn_reflns_limit_h_max 20
_diffrn_reflns_limit_h_min -20
_diffrn_reflns_limit_k_max 20
_diffrn_reflns_limit_k_min -19
_diffrn_reflns_limit_l_max 23
_diffrn_reflns_limit_l_min 0
_diffrn_reflns_number 30219
_diffrn_reflns_theta_max 36.09
_diffrn_reflns_theta_min 1.50
_exptl_absorpt_coefficient_mu 1.055
_exptl_absorpt_correction_T_max 0.860
_exptl_absorpt_correction_T_min 0.650
_exptl_absorpt_correction_type 'Semi-empirical (SADABS procedure)'
_exptl_crystal_colour black
_exptl_crystal_density_diffrn 1.486
_exptl_crystal_density_method none
_exptl_crystal_description prism
_exptl_crystal_F_000 982
_exptl_crystal_size_max 0.3
_exptl_crystal_size_mid 0.15
_exptl_crystal_size_min 0.1
_refine_diff_density_max 4.201
_refine_diff_density_min -4.415
_refine_diff_density_rms 0.210
_refine_ls_extinction_method none
_refine_ls_goodness_of_fit_all 0.971
_refine_ls_goodness_of_fit_obs 1.103
_refine_ls_hydrogen_treatment
;
riding and rotating model with Uiso=1.5Uiso/eq of
an adjacent carbon atom 
;
_refine_ls_matrix_type full
_refine_ls_number_parameters 504
_refine_ls_number_reflns 18153
_refine_ls_number_restraints 0
_refine_ls_restrained_S_all 1.003
_refine_ls_restrained_S_obs 1.103
_refine_ls_R_factor_all 0.1540
_refine_ls_R_factor_obs 0.0724
_refine_ls_shift/esd_max 0.035
_refine_ls_shift/esd_mean 0.000
_refine_ls_structure_factor_coef Fsqd
_refine_ls_weighting_details 'w=1/[\s^2^(Fo^2^)+(0.0851P)^2^+0.0000P] where P=(Fo^2^+2Fc^2^)/3'
_refine_ls_weighting_scheme calc
_refine_ls_wR_factor_all 0.1970
_refine_ls_wR_factor_obs 0.1561
_reflns_number_observed 9462
_reflns_number_total 18187
_reflns_observed_criterion >2sigma(I)
_cod_data_source_file b009543psup1.cif
_cod_data_source_block pier-isx
_cod_depositor_comments
;
The following automatic conversions were performed:

'_refine_ls_weighting_scheme' value 'calc
w=1/[\s^2^(Fo^2^)+(0.0851P)^2^+0.0000P] where P=(Fo^2^+2Fc^2^)/3' was
changed to 'calc'. New tag '_refine_ls_weighting_details' was
created. The value of the new tag was set to
'w=1/[\s^2^(Fo^2^)+(0.0851P)^2^+0.0000P] where P=(Fo^2^+2Fc^2^)/3'.

Automatic conversion script
Id: cif_fix_values 3143 2015-03-26 13:38:13Z robertas 
;
_cod_original_sg_symbol_H-M P-1
_cod_database_code 7213456

loop_
_symmetry_equiv_pos_as_xyz
'x, y, z'
'-x, -y, -z'

loop_
_atom_site_aniso_label
_atom_site_aniso_U_11
_atom_site_aniso_U_22
_atom_site_aniso_U_33
_atom_site_aniso_U_23
_atom_site_aniso_U_13
_atom_site_aniso_U_12
Sb 0.01556(12) 0.00800(12) 0.02042(14) -0.00555(10) -0.00414(9) 0.00020(8)
Cl1 0.0319(6) 0.0200(6) 0.0281(6) -0.0119(5) -0.0087(4) -0.0052(4)
Cl2 0.0210(5) 0.0208(6) 0.0250(5) -0.0045(5) 0.0003(4) -0.0005(4)
Cl3 0.0248(5) 0.0151(5) 0.0272(5) -0.0031(4) -0.0075(4) 0.0050(4)
Cl4 0.0252(5) 0.0155(5) 0.0330(6) -0.0042(5) -0.0095(4) 0.0058(4)
Cl5 0.0177(5) 0.0251(6) 0.0271(5) -0.0051(5) -0.0006(4) -0.0019(4)
Cl6 0.0339(6) 0.0191(6) 0.0306(6) -0.0116(5) -0.0120(5) -0.0048(4)
C1 0.014(2) 0.009(2) 0.018(2) -0.005(2) -0.0034(14) -0.0013(14)
C2 0.016(2) 0.012(2) 0.018(2) -0.007(2) -0.0034(14) 0.0016(14)
C3 0.017(2) 0.017(2) 0.019(2) -0.006(2) -0.0046(14) -0.002(2)
C4 0.015(2) 0.021(2) 0.019(2) -0.007(2) -0.0061(15) 0.004(2)
C5 0.017(2) 0.011(2) 0.015(2) -0.003(2) -0.0028(14) -0.0008(14)
C6 0.013(2) 0.009(2) 0.017(2) -0.0053(15) -0.0037(13) -0.0009(13)
C7 0.017(2) 0.011(2) 0.016(2) -0.006(2) -0.0044(14) 0.0032(14)
C8 0.019(2) 0.007(2) 0.019(2) -0.005(2) -0.0019(14) -0.0024(14)
C9 0.016(2) 0.014(2) 0.017(2) -0.006(2) -0.0017(14) -0.0017(15)
C10 0.014(2) 0.013(2) 0.015(2) -0.005(2) -0.0021(13) 0.0018(14)
C11 0.016(2) 0.008(2) 0.019(2) -0.007(2) -0.0032(14) 0.0013(14)
C12 0.015(2) 0.009(2) 0.016(2) -0.0036(15) -0.0040(13) -0.0009(14)
C13 0.020(2) 0.010(2) 0.032(2) -0.008(2) -0.005(2) -0.0030(15)
C14 0.016(2) 0.028(3) 0.029(2) -0.010(2) -0.006(2) -0.003(2)
C15 0.016(2) 0.024(2) 0.032(2) -0.013(2) -0.005(2) 0.008(2)
C16 0.023(2) 0.011(2) 0.029(2) -0.005(2) -0.006(2) 0.003(2)
C17 0.022(2) 0.013(2) 0.031(2) -0.008(2) -0.005(2) 0.000(2)
C18 0.020(2) 0.014(2) 0.031(2) -0.008(2) -0.004(2) -0.004(2)
C19 0.013(2) 0.019(2) 0.029(2) -0.011(2) -0.004(2) 0.002(2)
C20 0.019(2) 0.009(2) 0.024(2) -0.007(2) -0.005(2) 0.0041(15)
C21 0.012(2) 0.010(2) 0.015(2) -0.0039(15) -0.0024(13) 0.0001(13)
C22 0.016(2) 0.012(2) 0.016(2) -0.005(2) -0.0025(14) -0.0014(14)
C23 0.011(2) 0.013(2) 0.019(2) -0.007(2) -0.0018(13) 0.0003(14)
C24 0.013(2) 0.014(2) 0.017(2) -0.006(2) -0.0018(14) 0.0023(14)
C25 0.014(2) 0.012(2) 0.017(2) -0.007(2) -0.0028(14) 0.0038(14)
C26 0.013(2) 0.009(2) 0.018(2) -0.0061(15) -0.0023(13) 0.0009(13)
C27 0.014(2) 0.011(2) 0.018(2) -0.008(2) -0.0045(14) -0.0013(14)
C28 0.015(2) 0.011(2) 0.016(2) -0.0057(15) -0.0026(13) -0.0013(14)
C29 0.014(2) 0.015(2) 0.016(2) -0.007(2) -0.0013(13) -0.0038(14)
C30 0.011(2) 0.019(2) 0.017(2) -0.006(2) -0.0035(14) 0.0008(15)
C31 0.013(2) 0.014(2) 0.017(2) -0.006(2) -0.0038(13) 0.0010(14)
C32 0.011(2) 0.010(2) 0.017(2) -0.0060(15) -0.0018(13) -0.0014(13)
C33 0.022(2) 0.009(2) 0.023(2) -0.006(2) -0.007(2) 0.001(2)
C34 0.016(2) 0.017(2) 0.025(2) -0.008(2) -0.005(2) -0.005(2)
C35 0.013(2) 0.021(2) 0.033(2) -0.007(2) -0.005(2) 0.001(2)
C36 0.018(2) 0.014(2) 0.026(2) -0.008(2) -0.006(2) 0.003(2)
C37 0.023(2) 0.012(2) 0.029(2) -0.007(2) -0.006(2) -0.003(2)
C38 0.018(2) 0.023(3) 0.030(2) -0.009(2) -0.005(2) -0.006(2)
C39 0.012(2) 0.029(3) 0.029(2) -0.012(2) -0.007(2) 0.002(2)
C40 0.016(2) 0.014(2) 0.030(2) -0.009(2) -0.007(2) 0.0010(15)
C1S 0.054(3) 0.008(2) 0.038(3) -0.011(2) -0.016(2) 0.006(2)
C2S 0.046(3) 0.012(2) 0.062(4) -0.018(2) -0.030(3) 0.006(2)
C3S 0.029(2) 0.013(2) 0.065(4) -0.013(3) -0.007(2) -0.001(2)
C4S 0.033(2) 0.013(2) 0.042(3) -0.012(2) -0.002(2) 0.003(2)
C5S 0.033(2) 0.017(2) 0.040(3) -0.012(2) -0.014(2) 0.006(2)
C6S 0.027(2) 0.014(2) 0.038(3) -0.010(2) -0.007(2) 0.004(2)
C7S 0.094(5) 0.015(3) 0.038(3) -0.009(2) -0.009(3) -0.006(3)

loop_
_atom_site_label
_atom_site_type_symbol
_atom_site_fract_x
_atom_site_fract_y
_atom_site_fract_z
_atom_site_U_iso_or_equiv
_atom_site_thermal_displace_type
_atom_site_occupancy
_atom_site_calc_flag
_atom_site_refinement_flags
Sb Sb 0.69450(2) 0.52120(2) 0.25370(2) 0.01426(7) Uani 1 d .
Cl1 Cl 0.62909(9) 0.41699(10) 0.16323(8) 0.0250(2) Uani 1 d .
Cl2 Cl 0.53630(8) 0.47813(10) 0.38053(8) 0.0234(2) Uani 1 d .
Cl3 Cl 0.60582(9) 0.67865(9) 0.17150(8) 0.0228(2) Uani 1 d .
Cl4 Cl 0.78321(9) 0.36402(10) 0.33536(9) 0.0247(2) Uani 1 d .
Cl5 Cl 0.85460(8) 0.56443(10) 0.12749(8) 0.0242(2) Uani 1 d .
Cl6 Cl 0.76056(9) 0.62744(10) 0.34262(8) 0.0258(2) Uani 1 d .
C1 C 0.7011(3) -0.0531(3) 0.6382(3) 0.0134(7) Uani 1 d .
C2 C 0.6180(3) -0.1232(3) 0.6427(3) 0.0147(7) Uani 1 d .
C3 C 0.5147(3) -0.0706(4) 0.6345(3) 0.0170(8) Uani 1 d .
C4 C 0.5009(3) 0.0430(4) 0.6224(3) 0.0178(8) Uani 1 d .
C5 C 0.5884(3) 0.1154(3) 0.6142(3) 0.0144(7) Uani 1 d .
C6 C 0.6868(3) 0.0627(3) 0.6228(3) 0.0129(7) Uani 1 d .
C7 C 0.8054(3) 0.0743(3) 0.6215(3) 0.0140(7) Uani 1 d .
C8 C 0.8910(3) 0.1457(3) 0.6081(3) 0.0150(7) Uani 1 d .
C9 C 0.9948(3) 0.0941(4) 0.6128(3) 0.0156(8) Uani 1 d .
C10 C 1.0086(3) -0.0207(3) 0.6302(3) 0.0138(7) Uani 1 d .
C11 C 0.9197(3) -0.0936(3) 0.6434(3) 0.0134(7) Uani 1 d .
C12 C 0.8201(3) -0.0411(3) 0.6381(3) 0.0129(7) Uani 1 d .
C13 C 0.6349(3) -0.2445(4) 0.6536(3) 0.0197(8) Uani 1 d .
H13A H 0.7082(10) -0.2652(6) 0.6665(22) 0.030 Uiso 1 calc R
H13B H 0.6284(24) -0.2616(5) 0.5926(8) 0.030 Uiso 1 calc R
H13C H 0.5792(15) -0.2855(4) 0.7088(14) 0.030 Uiso 1 calc R
C14 C 0.4184(3) -0.1410(4) 0.6396(3) 0.0235(10) Uani 1 d .
H14A H 0.3766(15) -0.1028(12) 0.5901(16) 0.035 Uiso 1 calc R
H14B H 0.3707(14) -0.1551(22) 0.7056(8) 0.035 Uiso 1 calc R
H14C H 0.4456(4) -0.2108(11) 0.6263(23) 0.035 Uiso 1 calc R
C15 C 0.3874(3) 0.0922(4) 0.6169(3) 0.0231(9) Uani 1 d .
H15A H 0.3319(4) 0.0461(15) 0.6686(16) 0.035 Uiso 1 calc R
H15B H 0.3722(12) 0.0962(25) 0.5521(10) 0.035 Uiso 1 calc R
H15C H 0.3851(9) 0.1661(11) 0.6266(24) 0.035 Uiso 1 calc R
C16 C 0.5729(4) 0.2366(4) 0.5953(3) 0.0211(9) Uani 1 d .
H16A H 0.6441(5) 0.2720(4) 0.5842(22) 0.032 Uiso 1 calc R
H16B H 0.5233(19) 0.2532(4) 0.6526(9) 0.032 Uiso 1 calc R
H16C H 0.5411(23) 0.2642(5) 0.5368(13) 0.032 Uiso 1 calc R
C17 C 0.8758(4) 0.2674(4) 0.5892(3) 0.0216(9) Uani 1 d .
H17A H 0.7976(4) 0.2850(4) 0.5940(22) 0.032 Uiso 1 calc R
H17B H 0.9169(20) 0.3036(4) 0.5230(9) 0.032 Uiso 1 calc R
H17C H 0.9028(22) 0.2930(5) 0.6384(14) 0.032 Uiso 1 calc R
C18 C 1.0947(3) 0.1634(4) 0.5974(3) 0.0216(9) Uani 1 d .
H18A H 1.1507(10) 0.1499(19) 0.5424(15) 0.032 Uiso 1 calc R
H18B H 1.1241(16) 0.1442(18) 0.6577(9) 0.032 Uiso 1 calc R
H18C H 1.0742(6) 0.2410(4) 0.5823(23) 0.032 Uiso 1 calc R
C19 C 1.1223(3) -0.0680(4) 0.6337(3) 0.0193(8) Uani 1 d .
H19A H 1.1469(11) -0.0531(22) 0.6892(14) 0.029 Uiso 1 calc R
H19B H 1.1734(6) -0.0341(18) 0.5719(10) 0.029 Uiso 1 calc R
H19C H 1.1202(6) -0.1473(5) 0.6425(22) 0.029 Uiso 1 calc R
C20 C 0.9363(3) -0.2145(3) 0.6611(3) 0.0170(8) Uani 1 d .
H20A H 0.8648(3) -0.2510(4) 0.6778(20) 0.025 Uiso 1 calc R
H20B H 0.9743(20) -0.2413(5) 0.7157(14) 0.025 Uiso 1 calc R
H20C H 0.9806(19) -0.2305(4) 0.6012(7) 0.025 Uiso 1 calc R
C21 C 1.0827(3) 0.9898(3) 0.1395(3) 0.0123(7) Uani 1 d .
C22 C 1.0022(3) 0.9177(3) 0.1419(3) 0.0143(7) Uani 1 d .
C23 C 0.9007(3) 0.9696(3) 0.1262(3) 0.0142(7) Uani 1 d .
C24 C 0.8839(3) 1.0841(4) 0.1119(3) 0.0148(7) Uani 1 d .
C25 C 0.9691(3) 1.1570(3) 0.1095(3) 0.0139(7) Uani 1 d .
C26 C 1.0668(3) 1.1053(3) 0.1228(3) 0.0130(7) Uani 1 d .
C27 C 1.1856(3) 1.1192(3) 0.1242(3) 0.0137(7) Uani 1 d .
C28 C 1.2696(3) 1.1911(3) 0.1107(3) 0.0136(7) Uani 1 d .
C29 C 1.3743(3) 1.1401(4) 0.1136(3) 0.0145(7) Uani 1 d .
C30 C 1.3898(3) 1.0264(4) 0.1303(3) 0.0152(8) Uani 1 d .
C31 C 1.3012(3) 0.9523(4) 0.1453(3) 0.0141(7) Uani 1 d .
C32 C 1.2011(3) 1.0030(3) 0.1404(3) 0.0124(7) Uani 1 d .
C33 C 1.0187(3) 0.7967(3) 0.1587(3) 0.0175(8) Uani 1 d .
H33A H 1.0905(10) 0.7769(5) 0.1755(21) 0.026 Uiso 1 calc R
H33B H 1.0157(24) 0.7757(5) 0.0986(8) 0.026 Uiso 1 calc R
H33C H 0.9607(14) 0.7582(3) 0.2132(14) 0.026 Uiso 1 calc R
C34 C 0.8081(3) 0.8981(4) 0.1248(3) 0.0185(8) Uani 1 d .
H34A H 0.7644(15) 0.9395(8) 0.0782(16) 0.028 Uiso 1 calc R
H34B H 0.7612(14) 0.8755(20) 0.1910(6) 0.028 Uiso 1 calc R
H34C H 0.8388(3) 0.8329(12) 0.1041(21) 0.028 Uiso 1 calc R
C35 C 0.7735(3) 1.1318(4) 0.0977(3) 0.0224(9) Uani 1 d .
H35A H 0.7156(3) 1.0885(16) 0.1490(15) 0.034 Uiso 1 calc R
H35B H 0.7631(12) 1.1301(25) 0.0326(10) 0.034 Uiso 1 calc R
H35C H 0.7699(10) 1.2077(9) 0.1025(24) 0.034 Uiso 1 calc R
C36 C 0.9498(3) 1.2779(4) 0.0947(3) 0.0190(8) Uani 1 d .
H36A H 1.0178(7) 1.3137(5) 0.0937(21) 0.029 Uiso 1 calc R
H36B H 0.8920(17) 1.2905(4) 0.1490(12) 0.029 Uiso 1 calc R
H36C H 0.9269(23) 1.3085(6) 0.0319(11) 0.029 Uiso 1 calc R
C37 C 1.2552(4) 1.3124(4) 0.0951(3) 0.0207(9) Uani 1 d .
H37A H 1.1771(4) 1.3307(5) 0.1005(21) 0.031 Uiso 1 calc R
H37B H 1.2964(19) 1.3502(4) 0.0293(9) 0.031 Uiso 1 calc R
H37C H 1.2827(22) 1.3356(5) 0.1454(13) 0.031 Uiso 1 calc R
C38 C 1.4728(3) 1.2127(4) 0.0955(3) 0.0233(9) Uani 1 d .
H38A H 1.5227(13) 1.2095(20) 0.0334(12) 0.035 Uiso 1 calc R
H38B H 1.5113(15) 1.1873(16) 0.1500(12) 0.035 Uiso 1 calc R
H38C H 1.4484(4) 1.2885(6) 0.0915(23) 0.035 Uiso 1 calc R
C39 C 1.5035(3) 0.9809(4) 0.1302(3) 0.0222(9) Uani 1 d .
H39A H 1.5303(11) 0.9960(23) 0.1845(15) 0.033 Uiso 1 calc R
H39B H 1.5525(6) 1.0154(19) 0.0672(10) 0.033 Uiso 1 calc R
H39C H 1.5018(5) 0.9015(6) 0.1388(23) 0.033 Uiso 1 calc R
C40 C 1.3179(3) 0.8310(4) 0.1650(3) 0.0193(8) Uani 1 d .
H40A H 1.2477(6) 0.7951(4) 0.1730(21) 0.029 Uiso 1 calc R
H40B H 1.3461(23) 0.8039(5) 0.2256(12) 0.029 Uiso 1 calc R
H40C H 1.3708(18) 0.8145(4) 0.1095(10) 0.029 Uiso 1 calc R
C1S C 1.2254(5) 0.5428(4) 0.2070(4) 0.0315(11) Uani 1 d .
C2S C 1.1117(5) 0.5204(4) 0.2411(4) 0.0356(13) Uani 1 d .
H2SA H 1.0657(5) 0.5300(4) 0.1949(4) 0.043 Uiso 1 calc R
C3S C 1.0672(4) 0.4850(4) 0.3406(4) 0.0357(12) Uani 1 d .
H3SA H 0.9905(4) 0.4712(4) 0.3626(4) 0.043 Uiso 1 calc R
C4S C 1.1330(4) 0.4692(4) 0.4086(4) 0.0292(10) Uani 1 d .
H4SA H 1.1021(4) 0.4434(4) 0.4772(4) 0.035 Uiso 1 calc R
C5S C 1.2439(4) 0.4909(4) 0.3765(4) 0.0280(10) Uani 1 d .
H5SA H 1.2896(4) 0.4813(4) 0.4230(4) 0.034 Uiso 1 calc R
C6S C 1.2882(4) 0.5267(4) 0.2769(4) 0.0258(10) Uani 1 d .
H6SA H 1.3649(4) 0.5407(4) 0.2559(4) 0.031 Uiso 1 calc R
C7S C 1.2728(6) 0.5819(5) 0.0996(4) 0.049(2) Uani 1 d .
H7SD H 1.3522(8) 0.5687(34) 0.0874(6) 0.074 Uiso 1 calc R
H7SA H 1.2588(33) 0.6606(9) 0.0768(8) 0.074 Uiso 1 calc R
H7SB H 1.2387(27) 0.5422(26) 0.0637(5) 0.074 Uiso 1 calc R

loop_
_atom_type_symbol
_atom_type_description
_atom_type_scat_dispersion_real
_atom_type_scat_dispersion_imag
_atom_type_scat_source
C C 0.0033 0.0016 'International Tables Vol C Tables 4.2.6.8 and 6.1.1.4'
H H 0.0000 0.0000 'International Tables Vol C Tables 4.2.6.8 and 6.1.1.4'
Cl Cl 0.1484 0.1585 'International Tables Vol C Tables 4.2.6.8 and 6.1.1.4'
Sb Sb -0.5866 1.5461 'International Tables Vol C Tables 4.2.6.8 and 6.1.1.4'

loop_
_geom_angle_atom_site_label_1
_geom_angle_atom_site_label_2
_geom_angle_atom_site_label_3
_geom_angle
Cl2 Sb Cl5 179.40(4)
Cl2 Sb Cl1 90.90(4)
Cl5 Sb Cl1 89.60(4)
Cl2 Sb Cl4 89.78(4)
Cl5 Sb Cl4 89.86(4)
Cl1 Sb Cl4 90.44(4)
Cl2 Sb Cl6 89.56(4)
Cl5 Sb Cl6 89.94(4)
Cl1 Sb Cl6 179.31(5)
Cl4 Sb Cl6 90.08(4)
Cl2 Sb Cl3 90.33(4)
Cl5 Sb Cl3 90.03(4)
Cl1 Sb Cl3 89.49(4)
Cl4 Sb Cl3 179.87(4)
Cl6 Sb Cl3 89.99(4)
C2 C1 C6 123.2(4)
C2 C1 C12 146.7(4)
C6 C1 C12 90.0(3)
C1 C2 C3 114.2(4)
C1 C2 C13 123.1(4)
C3 C2 C13 122.7(4)
C4 C3 C2 121.9(4)
C4 C3 C14 120.0(4)
C2 C3 C14 118.1(4)
C3 C4 C5 123.4(4)
C3 C4 C15 118.7(4)
C5 C4 C15 117.9(4)
C6 C5 C4 113.5(4)
C6 C5 C16 124.3(4)
C4 C5 C16 122.2(4)
C5 C6 C1 123.6(4)
C5 C6 C7 146.6(4)
C1 C6 C7 89.7(3)
C8 C7 C12 122.8(4)
C8 C7 C6 146.5(4)
C12 C7 C6 90.7(3)
C7 C8 C9 114.5(4)
C7 C8 C17 122.8(4)
C9 C8 C17 122.7(4)
C10 C9 C8 122.4(4)
C10 C9 C18 118.2(4)
C8 C9 C18 119.4(4)
C9 C10 C11 122.7(3)
C9 C10 C19 118.5(4)
C11 C10 C19 118.8(4)
C12 C11 C10 113.6(4)
C12 C11 C20 124.6(3)
C10 C11 C20 121.7(3)
C11 C12 C7 124.0(3)
C11 C12 C1 146.3(4)
C7 C12 C1 89.6(3)
C22 C21 C26 123.6(3)
C22 C21 C32 145.8(4)
C26 C21 C32 90.4(3)
C21 C22 C23 113.7(4)
C21 C22 C33 123.8(4)
C23 C22 C33 122.4(3)
C24 C23 C22 122.7(3)
C24 C23 C34 119.4(3)
C22 C23 C34 117.9(4)
C23 C24 C25 122.3(3)
C23 C24 C35 119.2(4)
C25 C24 C35 118.4(4)
C26 C25 C24 113.8(4)
C26 C25 C36 124.5(4)
C24 C25 C36 121.7(3)
C25 C26 C21 123.8(4)
C25 C26 C27 146.2(4)
C21 C26 C27 89.9(3)
C28 C27 C32 123.3(4)
C28 C27 C26 146.8(4)
C32 C27 C26 89.7(3)
C27 C28 C29 114.0(4)
C27 C28 C37 124.3(4)
C29 C28 C37 121.7(4)
C30 C29 C28 123.0(4)
C30 C29 C38 118.9(4)
C28 C29 C38 118.1(4)
C29 C30 C31 122.3(4)
C29 C30 C39 118.9(4)
C31 C30 C39 118.7(4)
C32 C31 C30 114.0(4)
C32 C31 C40 124.0(4)
C30 C31 C40 122.1(3)
C31 C32 C27 123.4(3)
C31 C32 C21 146.5(4)
C27 C32 C21 90.0(3)
C6S C1S C2S 117.3(5)
C6S C1S C7S 122.4(5)
C2S C1S C7S 120.3(5)
C3S C2S C1S 120.5(5)
C2S C3S C4S 120.5(5)
C3S C4S C5S 119.6(5)
C6S C5S C4S 119.8(5)
C1S C6S C5S 122.2(5)

loop_
_geom_bond_atom_site_label_1
_geom_bond_atom_site_label_2
_geom_bond_distance
Sb Cl2 2.3517(11)
Sb Cl5 2.3634(11)
Sb Cl1 2.3691(11)
Sb Cl4 2.3725(11)
Sb Cl6 2.3747(11)
Sb Cl3 2.3775(11)
C1 C2 1.382(5)
C1 C6 1.430(6)
C1 C12 1.501(5)
C2 C3 1.430(5)
C2 C13 1.509(6)
C3 C4 1.406(6)
C3 C14 1.515(6)
C4 C5 1.431(6)
C4 C15 1.524(5)
C5 C6 1.377(5)
C5 C16 1.494(6)
C6 C7 1.491(5)
C7 C8 1.386(5)
C7 C12 1.424(6)
C8 C9 1.424(5)
C8 C17 1.500(6)
C9 C10 1.414(6)
C9 C18 1.507(6)
C10 C11 1.431(5)
C10 C19 1.514(5)
C11 C12 1.382(5)
C11 C20 1.493(6)
C21 C22 1.385(5)
C21 C26 1.426(6)
C21 C32 1.499(5)
C22 C23 1.427(5)
C22 C33 1.496(6)
C23 C24 1.419(6)
C23 C34 1.516(5)
C24 C25 1.435(5)
C24 C35 1.505(5)
C25 C26 1.377(5)
C25 C36 1.501(6)
C26 C27 1.509(5)
C27 C28 1.375(5)
C27 C32 1.435(6)
C28 C29 1.428(5)
C28 C37 1.497(6)
C29 C30 1.404(6)
C29 C38 1.512(6)
C30 C31 1.433(6)
C30 C39 1.500(5)
C31 C32 1.378(5)
C31 C40 1.497(6)
C1S C6S 1.373(6)
C1S C2S 1.414(8)
C1S C7S 1.485(8)
C2S C3S 1.376(8)
C3S C4S 1.378(7)
C4S C5S 1.378(7)
C5S C6S 1.377(7)

loop_
_geom_torsion_atom_site_label_1
_geom_torsion_atom_site_label_2
_geom_torsion_atom_site_label_3
_geom_torsion_atom_site_label_4
_geom_torsion
C6 C1 C2 C3 -2.4(6)
C12 C1 C2 C3 -177.6(5)
C6 C1 C2 C13 176.6(4)
C12 C1 C2 C13 1.4(9)
C1 C2 C3 C4 0.3(6)
C13 C2 C3 C4 -178.7(4)
C1 C2 C3 C14 -179.5(4)
C13 C2 C3 C14 1.6(6)
C2 C3 C4 C5 2.1(6)
C14 C3 C4 C5 -178.2(4)
C2 C3 C4 C15 -178.4(4)
C14 C3 C4 C15 1.3(6)
C3 C4 C5 C6 -2.2(6)
C15 C4 C5 C6 178.3(4)
C3 C4 C5 C16 176.3(4)
C15 C4 C5 C16 -3.2(6)
C4 C5 C6 C1 0.2(6)
C16 C5 C6 C1 -178.3(4)
C4 C5 C6 C7 178.4(5)
C16 C5 C6 C7 0.0(9)
C2 C1 C6 C5 2.3(6)
C12 C1 C6 C5 179.7(4)
C2 C1 C6 C7 -176.8(4)
C12 C1 C6 C7 0.6(3)
C5 C6 C7 C8 -2.9(11)
C1 C6 C7 C8 175.7(6)
C5 C6 C7 C12 -179.2(6)
C1 C6 C7 C12 -0.6(3)
C12 C7 C8 C9 -0.3(6)
C6 C7 C8 C9 -176.0(5)
C12 C7 C8 C17 179.1(4)
C6 C7 C8 C17 3.4(9)
C7 C8 C9 C10 -0.3(6)
C17 C8 C9 C10 -179.7(4)
C7 C8 C9 C18 178.9(4)
C17 C8 C9 C18 -0.5(6)
C8 C9 C10 C11 0.6(6)
C18 C9 C10 C11 -178.5(4)
C8 C9 C10 C19 179.9(4)
C18 C9 C10 C19 0.7(6)
C9 C10 C11 C12 -0.3(6)
C19 C10 C11 C12 -179.6(3)
C9 C10 C11 C20 179.6(4)
C19 C10 C11 C20 0.3(6)
C10 C11 C12 C7 -0.3(6)
C20 C11 C12 C7 179.8(4)
C10 C11 C12 C1 175.5(5)
C20 C11 C12 C1 -4.4(9)
C8 C7 C12 C11 0.7(6)
C6 C7 C12 C11 178.3(4)
C8 C7 C12 C1 -177.0(4)
C6 C7 C12 C1 0.6(3)
C2 C1 C12 C11 -1.1(11)
C6 C1 C12 C11 -177.2(6)
C2 C1 C12 C7 175.4(6)
C6 C1 C12 C7 -0.6(3)
C26 C21 C22 C23 -0.2(6)
C32 C21 C22 C23 -172.8(5)
C26 C21 C22 C33 179.6(4)
C32 C21 C22 C33 6.9(8)
C21 C22 C23 C24 -1.3(6)
C33 C22 C23 C24 178.9(4)
C21 C22 C23 C34 178.4(3)
C33 C22 C23 C34 -1.3(6)
C22 C23 C24 C25 1.6(6)
C34 C23 C24 C25 -178.1(4)
C22 C23 C24 C35 -178.9(4)
C34 C23 C24 C35 1.4(6)
C23 C24 C25 C26 -0.3(6)
C35 C24 C25 C26 -179.8(4)
C23 C24 C25 C36 -179.7(4)
C35 C24 C25 C36 0.8(6)
C24 C25 C26 C21 -1.2(6)
C36 C25 C26 C21 178.2(4)
C24 C25 C26 C27 174.6(5)
C36 C25 C26 C27 -6.0(9)
C22 C21 C26 C25 1.5(6)
C32 C21 C26 C25 177.4(4)
C22 C21 C26 C27 -176.2(4)
C32 C21 C26 C27 -0.3(3)
C25 C26 C27 C28 -2.5(11)
C21 C26 C27 C28 174.0(6)
C25 C26 C27 C32 -176.2(6)
C21 C26 C27 C32 0.3(3)
C32 C27 C28 C29 0.5(6)
C26 C27 C28 C29 -172.0(5)
C32 C27 C28 C37 -179.1(4)
C26 C27 C28 C37 8.4(9)
C27 C28 C29 C30 -1.1(6)
C37 C28 C29 C30 178.5(4)
C27 C28 C29 C38 177.6(4)
C37 C28 C29 C38 -2.8(6)
C28 C29 C30 C31 0.5(6)
C38 C29 C30 C31 -178.2(4)
C28 C29 C30 C39 178.9(4)
C38 C29 C30 C39 0.3(6)
C29 C30 C31 C32 0.8(6)
C39 C30 C31 C32 -177.7(4)
C29 C30 C31 C40 -178.8(4)
C39 C30 C31 C40 2.7(6)
C30 C31 C32 C27 -1.4(6)
C40 C31 C32 C27 178.2(4)
C30 C31 C32 C21 173.2(5)
C40 C31 C32 C21 -7.2(9)
C28 C27 C32 C31 0.8(6)
C26 C27 C32 C31 176.7(4)
C28 C27 C32 C21 -176.2(4)
C26 C27 C32 C21 -0.3(3)
C22 C21 C32 C31 -1.3(11)
C26 C21 C32 C31 -175.2(6)
C22 C21 C32 C27 174.2(6)
C26 C21 C32 C27 0.3(3)
C6S C1S C2S C3S 0.6(7)
C7S C1S C2S C3S -179.5(5)
C1S C2S C3S C4S -1.0(7)
C2S C3S C4S C5S 1.1(7)
C3S C4S C5S C6S -0.9(7)
C2S C1S C6S C5S -0.4(7)
C7S C1S C6S C5S 179.7(5)
C4S C5S C6S C1S 0.6(7)
